data_2107415
loop_
_publ_author_name
'Weiss, J.'
'Pupp, M.'

_publ_section_title
;
 Mitteilungen ueber Interchalkogen-Verbindungen. II. Die Kristall- und
 Molekuelstrukturen von
 8,8-Dichlor-1,2,3,4,5,6,7,8-heptathiatellur(IV)-otcan, Cl2 Te S7 und von
 8,8-Dibrom-1,2,3,4,5,6,7,8-heptathiatellur(VI)-octan, Br2 Te S7
;
_journal_name_full 'Acta Crystallographica B (24,1968-38,1982)'
_journal_page_first 3653
_journal_page_last 3655
_journal_volume 28
_journal_year 1972
_chemical_formula_sum 'Cl2 S7 Te'
_chemical_name_systematic 'Cl2 Te S7'
_space_group_IT_number 62
_symmetry_space_group_name_Hall '-P 2bc 2a'
_symmetry_space_group_name_H-M 'P m n b'
_cell_angle_alpha 90
_cell_angle_beta 90
_cell_angle_gamma 90
_cell_formula_units_Z 4
_cell_length_a 8.817
_cell_length_b 9.033
_cell_length_c 13.305
_cell_volume 1059.663
_citation_journal_id_ASTM ACBCAR
_cod_data_source_file Weiss_ACBCAR_1972_776.cif
_cod_data_source_block Cl2S7Te1
_cod_original_sg_symbol_Hall '-P 2ac 2n (y,-x,z)'
_cod_original_formula_sum 'Cl2 S7 Te1'
_cod_database_code 2107415

loop_
_symmetry_equiv_pos_as_xyz
x,y,z
-x,-y+1/2,z+1/2
-x+1/2,y+1/2,-z+1/2
x+1/2,-y,-z
-x,-y,-z
x,y-1/2,-z-1/2
x-1/2,-y-1/2,z-1/2
-x-1/2,y,z

loop_
_atom_site_label
_atom_site_type_symbol
_atom_site_fract_x
_atom_site_fract_y
_atom_site_fract_z
_atom_site_occupancy
_atom_site_U_iso_or_equiv
S3 S 0.0659 0.1399 0.3843 1 0.0
Cl2 Cl 0.25 0.0924 0.7091 1 0.0
S1 S 0.0304 0.1725 0.5284 1 0.0
Te1 Te 0.25 0.3184 0.596 1 0.0
S4 S 0.25 0.2541 0.2316 1 0.0
Cl1 Cl 0.25 0.491 0.4588 1 0.0
S2 S 0.9657 0.2678 0.3975 1 0.0
